data_7041154
loop_
_publ_author_name
'Ghosh, Abhijit'
'Adhikari, Sangita'
'Ta, Sabyasachi'
'Banik, Avishek'
'Dangar, Tushar Kanti'
'Mukhopadhyay, Subhra Kanti'
'Matalobos, Jes\'us Sanmart\'in'
'Brand\~ao, Paula'
'F\'elix, V\'itor'
'Das, Debasis'

_publ_section_title
;
 Tuning of azine derivatives for selective recognition of Ag(+) with the
 in vitro tracking of endophytic bacteria in rice root tissue.
;
_journal_issue 48
_journal_name_full 'Dalton transactions (Cambridge, England : 2003)'
_journal_page_first 19491
_journal_page_last 19499
_journal_paper_doi 10.1039/c6dt03117j
_journal_volume 45
_journal_year 2016
_chemical_formula_moiety 'C24 H21.50 Ag N4 O3.25'
_chemical_formula_sum 'C24 H21.5 Ag N4 O3.25'
_chemical_formula_weight 525.82
_space_group_crystal_system monoclinic
_space_group_IT_number 14
_space_group_name_Hall '-P 2ybc'
_space_group_name_H-M_alt 'P 1 21/c 1'
_symmetry_space_group_name_Hall '-P 2ybc'
_symmetry_space_group_name_H-M 'P 1 21/c 1'
_atom_sites_solution_hydrogens mixed
_audit_creation_method SHELXL-2016/4
_audit_update_record
;
2016-10-17 deposited with the CCDC.
2016-11-09 downloaded from the CCDC.
;
_cell_angle_alpha 90
_cell_angle_beta 100.611(2)
_cell_angle_gamma 90
_cell_formula_units_Z 4
_cell_length_a 7.4252(3)
_cell_length_b 26.3990(7)
_cell_length_c 10.871(3)
_cell_measurement_reflns_used 1888
_cell_measurement_temperature 100(2)
_cell_measurement_theta_max 28.01
_cell_measurement_theta_min 2.79
_cell_volume 2094.5(6)
_computing_cell_refinement 'BRUKER APEX2'
_computing_data_collection 'BRUKER APEX2'
_computing_publication_material 'Wingx 2014.1 routine (Farrugia,2012)'
_computing_structure_refinement 'SHELXL-2016/4 (Sheldrick, 2016)'
_computing_structure_solution 'SIR-2008 (Burla, 2007)'
_diffrn_ambient_temperature 100(2)
_diffrn_measured_fraction_theta_full 1.000
_diffrn_measured_fraction_theta_max 1.000
_diffrn_measurement_device_type 'Bruker Kappa APEXII CCD'
_diffrn_measurement_method 'omega and phi scans'
_diffrn_radiation_type MoK\a
_diffrn_radiation_wavelength 0.71073
_diffrn_reflns_av_R_equivalents 0.0384
_diffrn_reflns_av_unetI/netI 0.0287
_diffrn_reflns_Laue_measured_fraction_full 1.000
_diffrn_reflns_Laue_measured_fraction_max 1.000
_diffrn_reflns_limit_h_max 9
_diffrn_reflns_limit_h_min -9
_diffrn_reflns_limit_k_max 35
_diffrn_reflns_limit_k_min -34
_diffrn_reflns_limit_l_max 14
_diffrn_reflns_limit_l_min -14
_diffrn_reflns_number 39403
_diffrn_reflns_point_group_measured_fraction_full 1.000
_diffrn_reflns_point_group_measured_fraction_max 1.000
_diffrn_reflns_theta_full 25.242
_diffrn_reflns_theta_max 28.281
_diffrn_reflns_theta_min 1.543
_exptl_absorpt_coefficient_mu 0.999
_exptl_absorpt_correction_T_max 0.8748
_exptl_absorpt_correction_T_min 0.7552
_exptl_absorpt_correction_type multi-scan
_exptl_absorpt_process_details 'SADABS 2014/5 (Bruker, 2014)'
_exptl_crystal_colour brown
_exptl_crystal_density_diffrn 1.668
_exptl_crystal_description plate
_exptl_crystal_F_000 1066
_exptl_crystal_size_max 0.200
_exptl_crystal_size_mid 0.160
_exptl_crystal_size_min 0.050
_refine_diff_density_max 1.027
_refine_diff_density_min -0.514
_refine_diff_density_rms 0.092
_refine_ls_extinction_method none
_refine_ls_goodness_of_fit_ref 1.130
_refine_ls_hydrogen_treatment constr
_refine_ls_matrix_type full
_refine_ls_number_parameters 319
_refine_ls_number_reflns 5190
_refine_ls_number_restraints 0
_refine_ls_restrained_S_all 1.130
_refine_ls_R_factor_all 0.0548
_refine_ls_R_factor_gt 0.0414
_refine_ls_shift/su_max 0.006
_refine_ls_shift/su_mean 0.000
_refine_ls_structure_factor_coef Fsqd
_refine_ls_weighting_details 'w=1/[\s^2^(Fo^2^)+(0.0319P)^2^+3.7766P] where P=(Fo^2^+2Fc^2^)/3'
_refine_ls_weighting_scheme calc
_refine_ls_wR_factor_gt 0.0878
_refine_ls_wR_factor_ref 0.0923
_reflns_Friedel_coverage 0.000
_reflns_number_gt 4320
_reflns_number_total 5190
_reflns_threshold_expression 'I > 2\s(I)'
_cod_data_source_file c6dt03117j2.cif
_cod_data_source_block shelx
_cod_depositor_comments 'Adding full bibliography for 7041149--7041154.cif.'
_cod_original_formula_sum 'C24 H21.50 Ag N4 O3.25'
_cod_database_code 7041154
_shelx_space_group_comment
;
The symmetry employed for this shelxl refinement is uniquely defined
by the following loop, which should always be used as a source of
symmetry information in preference to the above space-group names.
They are only intended as comments.
;
_shelx_estimated_absorpt_t_min 0.825
_shelx_estimated_absorpt_t_max 0.952

loop_
_space_group_symop_operation_xyz
'x, y, z'
'-x, y+1/2, -z+1/2'
'-x, -y, -z'
'x, -y-1/2, z-1/2'

loop_
_atom_site_label
_atom_site_type_symbol
_atom_site_fract_x
_atom_site_fract_y
_atom_site_fract_z
_atom_site_U_iso_or_equiv
_atom_site_adp_type
_atom_site_occupancy
_atom_site_site_symmetry_order
_atom_site_calc_flag
_atom_site_refinement_flags_posn
_atom_site_refinement_flags_adp
_atom_site_refinement_flags_occupancy
_atom_site_disorder_assembly
_atom_site_disorder_group
C25 C 1.4562(4) 1.31078(12) 0.8830(3) 0.0221(6) Uani 1 1 d . . . . .
AG1 Ag 1.17158(4) 1.26987(2) 0.37281(2) 0.02723(8) Uani 1 1 d . . . . .
N2 N 1.2030(3) 1.25960(9) 0.6745(2) 0.0204(5) Uani 1 1 d . . . . .
N3 N 1.1345(3) 1.23523(9) 0.5599(2) 0.0201(5) Uani 1 1 d . . . . .
O11 O 0.9151(4) 1.33490(11) 0.3728(3) 0.0461(7) Uani 1 1 d . . . . .
O12 O 1.1897(5) 1.36282(13) 0.3654(3) 0.0339(10) Uani 0.743(7) 1 d . . P A 1
N10 N 1.0225(8) 1.37260(16) 0.3657(4) 0.0327(11) Uani 0.743(7) 1 d . . P A 1
O13 O 0.9736(6) 1.41451(12) 0.3596(3) 0.0711(10) Uani 1 1 d . . . . .
O14 O 0.724(2) 1.3929(4) 0.3314(10) 0.054(4) Uani 0.257(7) 1 d . . P A 2
N10a N 0.884(4) 1.3765(5) 0.3525(11) 0.050(5) Uani 0.257(7) 1 d . . P A 2
O1W O 1.344(2) 1.3542(4) 0.3884(11) 0.058(4) Uani 0.25 1 d . . P A 2
H1W1 H 1.290237 1.389099 0.379991 0.069 Uiso 0.25 1 d R U P A 2
H1W2 H 1.409623 1.354367 0.319134 0.069 Uiso 0.25 1 d R U P A 2
C1 C 0.7287(6) 0.99786(15) 0.2412(4) 0.0492(11) Uani 1 1 d . . . . .
H1A H 0.848047 0.985039 0.283275 0.074 Uiso 1 1 calc R U . . .
H1B H 0.687174 0.978512 0.164272 0.074 Uiso 1 1 calc R U . . .
H1C H 0.639546 0.994196 0.296839 0.074 Uiso 1 1 calc R U . . .
C2 C 0.6779(6) 1.06699(18) 0.0828(4) 0.0499(11) Uani 1 1 d . . . . .
H2A H 0.579017 1.091668 0.081510 0.075 Uiso 1 1 calc R U . . .
H2B H 0.631276 1.037538 0.031852 0.075 Uiso 1 1 calc R U . . .
H2C H 0.777961 1.082593 0.048677 0.075 Uiso 1 1 calc R U . . .
N1 N 0.7453(4) 1.05096(12) 0.2104(3) 0.0390(7) Uani 1 1 d . . . . .
C3 C 0.8226(4) 1.08509(13) 0.2991(3) 0.0286(7) Uani 1 1 d . . . . .
C4 C 0.8866(4) 1.07054(12) 0.4239(3) 0.0284(7) Uani 1 1 d . . . . .
H4 H 0.873554 1.036386 0.448381 0.034 Uiso 1 1 calc R U . . .
C5 C 0.9677(4) 1.10526(12) 0.5108(3) 0.0253(6) Uani 1 1 d . . . . .
H5 H 1.009247 1.094563 0.594688 0.030 Uiso 1 1 calc R U . . .
C6 C 0.9912(4) 1.15619(11) 0.4793(3) 0.0214(6) Uani 1 1 d . . . . .
C7 C 0.9205(4) 1.17070(12) 0.3560(3) 0.0246(6) Uani 1 1 d . . . . .
H7 H 0.929054 1.205150 0.332494 0.030 Uiso 1 1 calc R U . . .
C8 C 0.8393(4) 1.13634(13) 0.2682(3) 0.0288(7) Uani 1 1 d . . . . .
H8 H 0.793562 1.147412 0.185147 0.035 Uiso 1 1 calc R U . . .
C9 C 1.0779(4) 1.18988(11) 0.5762(3) 0.0200(6) Uani 1 1 d . . . . .
H9 H 1.095089 1.177714 0.659787 0.024 Uiso 1 1 calc R U . . .
C11 C 1.2769(4) 1.30305(11) 0.6647(3) 0.0211(6) Uani 1 1 d . . . . .
H11 H 1.282301 1.315844 0.583821 0.025 Uiso 1 1 calc R U . . .
C12 C 1.3532(4) 1.33348(11) 0.7749(3) 0.0199(6) Uani 1 1 d . . . . .
C13 C 1.3146(4) 1.38613(11) 0.7726(3) 0.0207(6) Uani 1 1 d . . . . .
C14 C 1.2191(4) 1.41168(12) 0.6646(3) 0.0255(6) Uani 1 1 d . . . . .
H14 H 1.178895 1.393125 0.589715 0.031 Uiso 1 1 calc R U . . .
C15 C 1.1844(5) 1.46241(12) 0.6671(3) 0.0314(7) Uani 1 1 d . . . . .
H15 H 1.124918 1.478904 0.592980 0.038 Uiso 1 1 calc R U . . .
C16 C 1.2357(5) 1.49074(13) 0.7782(4) 0.0363(8) Uani 1 1 d . . . . .
H16 H 1.209314 1.525934 0.779036 0.044 Uiso 1 1 calc R U . . .
C17 C 1.3225(5) 1.46760(13) 0.8833(4) 0.0330(8) Uani 1 1 d . . . . .
H17 H 1.354153 1.486732 0.958198 0.040 Uiso 1 1 calc R U . . .
C18 C 1.3676(4) 1.41509(12) 0.8845(3) 0.0240(6) Uani 1 1 d . . . . .
C19 C 1.4583(4) 1.39150(13) 0.9927(3) 0.0282(7) Uani 1 1 d . . . . .
H19 H 1.487551 1.410679 1.067638 0.034 Uiso 1 1 calc R U . . .
C20 C 1.5072(4) 1.34074(13) 0.9942(3) 0.0257(7) Uani 1 1 d . . . . .
C21 C 1.6108(5) 1.31754(16) 1.1044(3) 0.0357(8) Uani 1 1 d . . . . .
H21 H 1.640447 1.336662 1.179418 0.043 Uiso 1 1 calc R U . . .
C22 C 1.6668(5) 1.26885(16) 1.1028(3) 0.0394(9) Uani 1 1 d . . . . .
H22 H 1.733746 1.254012 1.176940 0.047 Uiso 1 1 calc R U . . .
C23 C 1.6270(5) 1.24008(14) 0.9928(3) 0.0351(8) Uani 1 1 d . . . . .
H23 H 1.670786 1.206250 0.993243 0.042 Uiso 1 1 calc R U . . .
C24 C 1.5281(5) 1.25917(13) 0.8862(4) 0.0330(8) Uani 1 1 d . . . . .
H24 H 1.505056 1.238913 0.812799 0.040 Uiso 1 1 calc R U . . .

loop_
_atom_site_aniso_label
_atom_site_aniso_U_11
_atom_site_aniso_U_22
_atom_site_aniso_U_33
_atom_site_aniso_U_23
_atom_site_aniso_U_13
_atom_site_aniso_U_12
C25 0.0173(14) 0.0314(15) 0.0192(14) 0.0052(12) 0.0078(12) 0.0018(12)
AG1 0.04473(16) 0.02585(12) 0.01288(11) 0.00089(9) 0.00991(9) 0.00244(11)
N2 0.0250(13) 0.0237(12) 0.0137(11) -0.0008(9) 0.0067(10) 0.0036(10)
N3 0.0235(13) 0.0246(12) 0.0127(11) -0.0010(9) 0.0047(10) 0.0039(10)
O11 0.0451(17) 0.0428(16) 0.0506(18) 0.0021(13) 0.0091(14) 0.0002(13)
O12 0.042(2) 0.0336(18) 0.0278(18) -0.0029(13) 0.0125(16) -0.0002(16)
N10 0.046(3) 0.036(2) 0.0156(19) -0.0012(15) 0.003(2) 0.012(2)
O13 0.108(3) 0.0440(18) 0.059(2) 0.0188(15) 0.008(2) 0.0073(19)
O14 0.095(11) 0.034(6) 0.032(6) -0.004(5) 0.009(7) -0.009(6)
N10a 0.107(16) 0.027(7) 0.012(6) -0.001(5) 0.000(8) -0.027(9)
O1W 0.114(13) 0.030(6) 0.032(6) -0.004(5) 0.021(7) -0.019(7)
C1 0.039(2) 0.048(2) 0.063(3) -0.028(2) 0.017(2) -0.0120(18)
C2 0.039(2) 0.073(3) 0.037(2) -0.025(2) 0.0085(18) -0.011(2)
N1 0.0330(17) 0.0475(18) 0.0374(17) -0.0176(14) 0.0094(14) -0.0083(14)
C3 0.0169(15) 0.0378(17) 0.0331(18) -0.0109(14) 0.0102(13) -0.0004(13)
C4 0.0242(16) 0.0257(15) 0.0379(19) -0.0025(13) 0.0127(14) -0.0005(12)
C5 0.0253(16) 0.0280(15) 0.0242(16) 0.0040(12) 0.0088(13) 0.0023(12)
C6 0.0217(15) 0.0251(14) 0.0188(14) -0.0004(11) 0.0071(12) 0.0032(12)
C7 0.0219(16) 0.0318(16) 0.0206(15) 0.0033(12) 0.0050(12) 0.0021(12)
C8 0.0238(17) 0.0422(18) 0.0207(16) -0.0033(13) 0.0052(13) 0.0015(14)
C9 0.0207(15) 0.0262(14) 0.0139(13) 0.0019(11) 0.0051(11) 0.0036(11)
C11 0.0226(15) 0.0259(14) 0.0163(14) 0.0007(11) 0.0071(12) 0.0045(12)
C12 0.0194(14) 0.0261(14) 0.0156(14) 0.0011(11) 0.0068(11) -0.0004(11)
C13 0.0161(14) 0.0265(14) 0.0210(15) 0.0008(11) 0.0073(12) -0.0018(11)
C14 0.0239(16) 0.0301(15) 0.0223(15) 0.0016(12) 0.0040(13) -0.0011(13)
C15 0.0240(17) 0.0303(16) 0.040(2) 0.0109(14) 0.0053(15) 0.0021(13)
C16 0.0293(19) 0.0250(16) 0.056(2) -0.0044(16) 0.0124(17) -0.0049(14)
C17 0.0279(18) 0.0308(17) 0.041(2) -0.0108(15) 0.0086(16) -0.0072(14)
C18 0.0162(14) 0.0313(15) 0.0263(16) -0.0048(12) 0.0082(12) -0.0057(12)
C19 0.0219(16) 0.0430(18) 0.0200(15) -0.0085(13) 0.0043(13) -0.0085(14)
C20 0.0172(15) 0.0436(18) 0.0176(15) 0.0020(13) 0.0061(12) -0.0038(13)
C21 0.0213(17) 0.066(2) 0.0190(16) 0.0067(16) 0.0019(13) -0.0029(16)
C22 0.0237(17) 0.069(3) 0.0257(18) 0.0229(18) 0.0060(14) 0.0069(17)
C23 0.0262(17) 0.047(2) 0.0347(19) 0.0206(16) 0.0122(15) 0.0102(15)
C24 0.0262(17) 0.0366(18) 0.040(2) 0.0112(15) 0.0160(15) 0.0124(14)

loop_
_atom_type_symbol
_atom_type_description
_atom_type_scat_dispersion_real
_atom_type_scat_dispersion_imag
_atom_type_scat_source
C C 0.0033 0.0016 'International Tables Vol C Tables 4.2.6.8 and 6.1.1.4'
H H 0.0000 0.0000 'International Tables Vol C Tables 4.2.6.8 and 6.1.1.4'
N N 0.0061 0.0033 'International Tables Vol C Tables 4.2.6.8 and 6.1.1.4'
O O 0.0106 0.0060 'International Tables Vol C Tables 4.2.6.8 and 6.1.1.4'
Ag Ag -0.8971 1.1015 'International Tables Vol C Tables 4.2.6.8 and 6.1.1.4'

loop_
_geom_angle_atom_site_label_1
_geom_angle_atom_site_label_2
_geom_angle_atom_site_label_3
_geom_angle
_geom_angle_site_symmetry_1
_geom_angle_site_symmetry_3
C12 C25 C20 119.0(3) . .
C12 C25 C24 123.7(3) . .
C20 C25 C24 117.1(3) . .
N3 AG1 N2 137.07(8) . 4_585
N3 AG1 O12 116.32(10) . .
N2 AG1 O12 106.61(9) 4_585 .
N3 AG1 O1W 115.4(3) . .
N2 AG1 O1W 102.5(3) 4_585 .
N3 AG1 O11 93.24(9) . .
N2 AG1 O11 114.97(9) 4_585 .
O12 AG1 O11 51.48(11) . .
O1W AG1 O11 77.2(4) . .
C11 N2 N3 115.1(2) . .
C11 N2 AG1 119.27(19) . 4_586
N3 N2 AG1 125.45(17) . 4_586
C9 N3 N2 112.0(2) . .
C9 N3 AG1 125.95(19) . .
N2 N3 AG1 121.24(17) . .
N10a O11 AG1 140.6(13) . .
N10 O11 AG1 92.8(3) . .
N10 O12 AG1 98.2(3) . .
O13 N10 O12 119.2(5) . .
O13 N10 O11 123.4(5) . .
O12 N10 O11 117.4(4) . .
O11 N10a O13 135(2) . .
O11 N10a O14 121.7(16) . .
O13 N10a O14 102.9(15) . .
AG1 O1W H1W1 127.7 . .
AG1 O1W H1W2 105.7 . .
H1W1 O1W H1W2 99.9 . .
N1 C1 H1A 109.5 . .
N1 C1 H1B 109.5 . .
H1A C1 H1B 109.5 . .
N1 C1 H1C 109.5 . .
H1A C1 H1C 109.5 . .
H1B C1 H1C 109.5 . .
N1 C2 H2A 109.5 . .
N1 C2 H2B 109.5 . .
H2A C2 H2B 109.5 . .
N1 C2 H2C 109.5 . .
H2A C2 H2C 109.5 . .
H2B C2 H2C 109.5 . .
C3 N1 C2 120.6(3) . .
C3 N1 C1 121.1(3) . .
C2 N1 C1 118.3(3) . .
N1 C3 C8 120.7(3) . .
N1 C3 C4 121.6(3) . .
C8 C3 C4 117.7(3) . .
C5 C4 C3 120.6(3) . .
C5 C4 H4 119.7 . .
C3 C4 H4 119.7 . .
C4 C5 C6 121.9(3) . .
C4 C5 H5 119.0 . .
C6 C5 H5 119.0 . .
C7 C6 C5 117.0(3) . .
C7 C6 C9 124.8(3) . .
C5 C6 C9 118.1(3) . .
C8 C7 C6 121.6(3) . .
C8 C7 H7 119.2 . .
C6 C7 H7 119.2 . .
C7 C8 C3 121.1(3) . .
C7 C8 H8 119.5 . .
C3 C8 H8 119.5 . .
N3 C9 C6 125.9(3) . .
N3 C9 H9 117.1 . .
C6 C9 H9 117.1 . .
N2 C11 C12 121.9(3) . .
N2 C11 H11 119.0 . .
C12 C11 H11 119.0 . .
C25 C12 C13 120.5(3) . .
C25 C12 C11 121.1(3) . .
C13 C12 C11 118.4(3) . .
C12 C13 C14 123.2(3) . .
C12 C13 C18 119.1(3) . .
C14 C13 C18 117.7(3) . .
C15 C14 C13 121.0(3) . .
C15 C14 H14 119.5 . .
C13 C14 H14 119.5 . .
C14 C15 C16 120.9(3) . .
C14 C15 H15 119.5 . .
C16 C15 H15 119.5 . .
C17 C16 C15 119.7(3) . .
C17 C16 H16 120.1 . .
C15 C16 H16 120.1 . .
C16 C17 C18 121.5(3) . .
C16 C17 H17 119.3 . .
C18 C17 H17 119.3 . .
C19 C18 C17 121.3(3) . .
C19 C18 C13 119.7(3) . .
C17 C18 C13 119.0(3) . .
C20 C19 C18 121.9(3) . .
C20 C19 H19 119.1 . .
C18 C19 H19 119.1 . .
C19 C20 C25 119.6(3) . .
C19 C20 C21 121.4(3) . .
C25 C20 C21 119.0(3) . .
C22 C21 C20 120.9(3) . .
C22 C21 H21 119.5 . .
C20 C21 H21 119.5 . .
C21 C22 C23 120.6(3) . .
C21 C22 H22 119.7 . .
C23 C22 H22 119.7 . .
C24 C23 C22 121.7(3) . .
C24 C23 H23 119.1 . .
C22 C23 H23 119.1 . .
C23 C24 C25 120.5(4) . .
C23 C24 H24 119.8 . .
C25 C24 H24 119.8 . .

loop_
_geom_bond_atom_site_label_1
_geom_bond_atom_site_label_2
_geom_bond_distance
_geom_bond_site_symmetry_2
C25 C12 1.412(4) .
C25 C20 1.436(4) .
C25 C24 1.461(4) .
AG1 N3 2.292(2) .
AG1 N2 2.344(2) 4_585
AG1 O12 2.460(3) .
AG1 O1W 2.556(11) .
AG1 O11 2.564(3) .
N2 C11 1.284(4) .
N2 N3 1.411(3) .
N2 AG1 2.344(2) 4_586
N3 C9 1.292(4) .
O11 N10a 1.137(16) .
O11 N10 1.286(6) .
O12 N10 1.269(7) .
N10 O13 1.162(5) .
O13 N10a 1.199(14) .
O14 N10a 1.24(3) .
O1W H1W1 1.0015 .
O1W H1W2 0.9711 .
C1 N1 1.452(5) .
C1 H1A 0.9800 .
C1 H1B 0.9800 .
C1 H1C 0.9800 .
C2 N1 1.449(5) .
C2 H2A 0.9800 .
C2 H2B 0.9800 .
C2 H2C 0.9800 .
N1 C3 1.366(4) .
C3 C8 1.405(5) .
C3 C4 1.406(5) .
C4 C5 1.373(5) .
C4 H4 0.9500 .
C5 C6 1.406(4) .
C5 H5 0.9500 .
C6 C7 1.400(4) .
C6 C9 1.437(4) .
C7 C8 1.373(4) .
C7 H7 0.9500 .
C8 H8 0.9500 .
C9 H9 0.9500 .
C11 C12 1.467(4) .
C11 H11 0.9500 .
C12 C13 1.419(4) .
C13 C14 1.425(4) .
C13 C18 1.429(4) .
C14 C15 1.365(4) .
C14 H14 0.9500 .
C15 C16 1.412(5) .
C15 H15 0.9500 .
C16 C17 1.350(5) .
C16 H16 0.9500 .
C17 C18 1.426(4) .
C17 H17 0.9500 .
C18 C19 1.390(5) .
C19 C20 1.388(5) .
C19 H19 0.9500 .
C20 C21 1.436(5) .
C21 C22 1.352(5) .
C21 H21 0.9500 .
C22 C23 1.402(6) .
C22 H22 0.9500 .
C23 C24 1.350(5) .
C23 H23 0.9500 .
C24 H24 0.9500 .

loop_
_geom_hbond_atom_site_label_D
_geom_hbond_atom_site_label_H
_geom_hbond_atom_site_label_A
_geom_hbond_distance_DH
_geom_hbond_distance_HA
_geom_hbond_distance_DA
_geom_hbond_angle_DHA
_geom_hbond_site_symmetry_A
O1W H1W1 O13 1.00 2.42 3.141(18) 128.8 .
O1W H1W2 O14 0.97 2.53 3.17(2) 123.7 1_655
C2 H2C O14 0.98 2.41 3.009(12) 118.9 4_585
C2 H2C N10a 0.98 2.64 3.50(2) 146.9 4_585
C9 H9 O12 0.95 2.46 3.398(4) 168.9 4_586
C11 H11 O12 0.95 2.65 3.567(5) 161.1 .
C11 H11 O1W 0.95 2.47 3.412(12) 171.1 .

loop_
_geom_torsion_atom_site_label_1
_geom_torsion_atom_site_label_2
_geom_torsion_atom_site_label_3
_geom_torsion_atom_site_label_4
_geom_torsion
_geom_torsion_site_symmetry_1
C11 N2 N3 C9 173.9(3) .
AG1 N2 N3 C9 -11.0(3) 4_586
C11 N2 N3 AG1 3.6(3) .
AG1 N2 N3 AG1 178.72(10) 4_586
AG1 O12 N10 O13 -178.1(4) .
AG1 O12 N10 O11 1.8(4) .
AG1 O11 N10 O13 178.2(4) .
AG1 O11 N10 O12 -1.7(4) .
AG1 O11 N10a O13 -30(2) .
AG1 O11 N10a O14 160.7(9) .
C2 N1 C3 C8 -0.3(5) .
C1 N1 C3 C8 179.5(3) .
C2 N1 C3 C4 179.1(3) .
C1 N1 C3 C4 -1.0(5) .
N1 C3 C4 C5 178.5(3) .
C8 C3 C4 C5 -2.1(5) .
C3 C4 C5 C6 -0.3(5) .
C4 C5 C6 C7 2.8(5) .
C4 C5 C6 C9 -179.9(3) .
C5 C6 C7 C8 -2.8(5) .
C9 C6 C7 C8 -180.0(3) .
C6 C7 C8 C3 0.5(5) .
N1 C3 C8 C7 -178.5(3) .
C4 C3 C8 C7 2.0(5) .
N2 N3 C9 C6 176.3(3) .
AG1 N3 C9 C6 -14.0(4) .
C7 C6 C9 N3 -14.0(5) .
C5 C6 C9 N3 168.9(3) .
N3 N2 C11 C12 179.5(3) .
AG1 N2 C11 C12 4.0(4) 4_586
C20 C25 C12 C13 5.5(4) .
C24 C25 C12 C13 -169.2(3) .
C20 C25 C12 C11 -171.7(3) .
C24 C25 C12 C11 13.5(5) .
N2 C11 C12 C25 41.3(4) .
N2 C11 C12 C13 -136.0(3) .
C25 C12 C13 C14 176.9(3) .
C11 C12 C13 C14 -5.8(4) .
C25 C12 C13 C18 -5.3(4) .
C11 C12 C13 C18 172.0(3) .
C12 C13 C14 C15 179.7(3) .
C18 C13 C14 C15 1.9(5) .
C13 C14 C15 C16 -2.6(5) .
C14 C15 C16 C17 0.9(5) .
C15 C16 C17 C18 1.4(5) .
C16 C17 C18 C19 179.5(3) .
C16 C17 C18 C13 -1.9(5) .
C12 C13 C18 C19 1.0(4) .
C14 C13 C18 C19 178.9(3) .
C12 C13 C18 C17 -177.6(3) .
C14 C13 C18 C17 0.3(4) .
C17 C18 C19 C20 -178.3(3) .
C13 C18 C19 C20 3.1(5) .
C18 C19 C20 C25 -2.9(5) .
C18 C19 C20 C21 176.1(3) .
C12 C25 C20 C19 -1.5(4) .
C24 C25 C20 C19 173.6(3) .
C12 C25 C20 C21 179.6(3) .
C24 C25 C20 C21 -5.3(4) .
C19 C20 C21 C22 -176.2(3) .
C25 C20 C21 C22 2.8(5) .
C20 C21 C22 C23 0.9(5) .
C21 C22 C23 C24 -1.8(5) .
C22 C23 C24 C25 -1.0(5) .
C12 C25 C24 C23 179.4(3) .
C20 C25 C24 C23 4.5(5) .
